data_7160976
loop_
_publ_author_name
'Li, Kai'
'Yang, Hao'
'Zhang, Yupu'
'Sun, Qi'
'Wang, Zhiyong'

_publ_section_title
;
 Synthesis of &#x3b1;-alkenylated nitriles <i>via</i> electrochemical
 generation of ketyl radicals.
;
_journal_issue 6
_journal_name_full 'Organic &amp; biomolecular chemistry'
_journal_page_first 1346
_journal_page_last 1351
_journal_paper_doi 10.1039/d5ob01801c
_journal_volume 24
_journal_year 2026
_chemical_formula_moiety 'C15 H10 Br N'
_chemical_formula_sum 'C15 H10 Br N'
_chemical_formula_weight 284.15
_chemical_name_systematic (Z)-2-(4-bromophenyl)-3-phenylacrylonitrile
_space_group_crystal_system triclinic
_space_group_IT_number 2
_space_group_name_Hall '-P 1'
_space_group_name_H-M_alt 'P -1'
_atom_sites_solution_hydrogens geom
_atom_sites_solution_primary dual
_audit_creation_date 2025-12-14
_audit_creation_method
;
Olex2 1.5
(compiled 2024.02.16 svn.r378c4104 for OlexSys, GUI svn.r6928)
;
_audit_update_record
;
2025-12-17 deposited with the CCDC.	2026-01-15 downloaded from the CCDC.
;
_cell_angle_alpha 116.987(4)
_cell_angle_beta 92.240(5)
_cell_angle_gamma 101.866(4)
_cell_formula_units_Z 4
_cell_length_a 6.8584(5)
_cell_length_b 13.9916(9)
_cell_length_c 14.6230(12)
_cell_measurement_reflns_used 7021
_cell_measurement_temperature 170.00
_cell_measurement_theta_max 68.327
_cell_measurement_theta_min 3.650
_cell_volume 1209.52(16)
_computing_cell_refinement 'SAINT V8.40B (?, 2016)'
_computing_data_reduction 'SAINT V8.40B (?, 2016)'
_computing_molecular_graphics 'Olex2 1.5 (Dolomanov et al., 2009)'
_computing_publication_material 'Olex2 1.5 (Dolomanov et al., 2009)'
_computing_structure_refinement 'SHELXL 2018/3 (Sheldrick, 2015)'
_computing_structure_solution 'SHELXT 2018/2 (Sheldrick, 2018)'
_diffrn_ambient_temperature 170.00
_diffrn_measured_fraction_theta_full 0.976
_diffrn_measured_fraction_theta_max 0.970
_diffrn_measurement_device_type 'Bruker D8 VENTURE'
_diffrn_measurement_method '\f and \w scans'
_diffrn_radiation_type CuK\a
_diffrn_radiation_wavelength 1.54178
_diffrn_reflns_av_R_equivalents 0.0659
_diffrn_reflns_av_unetI/netI 0.0743
_diffrn_reflns_Laue_measured_fraction_full 0.976
_diffrn_reflns_Laue_measured_fraction_max 0.970
_diffrn_reflns_limit_h_max 8
_diffrn_reflns_limit_h_min -8
_diffrn_reflns_limit_k_max 15
_diffrn_reflns_limit_k_min -16
_diffrn_reflns_limit_l_max 17
_diffrn_reflns_limit_l_min -17
_diffrn_reflns_number 14636
_diffrn_reflns_point_group_measured_fraction_full 0.976
_diffrn_reflns_point_group_measured_fraction_max 0.970
_diffrn_reflns_theta_full 67.679
_diffrn_reflns_theta_max 68.762
_diffrn_reflns_theta_min 3.431
_diffrn_source_current 1.1
_diffrn_source_power 0.05500000000000001
_diffrn_source_voltage 50.0
_diffrn_standards_number 0
_exptl_absorpt_coefficient_mu 4.408
_exptl_absorpt_correction_T_max 0.7531
_exptl_absorpt_correction_T_min 0.4770
_exptl_absorpt_correction_type multi-scan
_exptl_absorpt_process_details
;
SADABS-2016/2 (Bruker,2016/2) was used for absorption correction.
wR2(int) was 0.1559 before and 0.0814 after correction.
The Ratio of minimum to maximum transmission is 0.6334.
The \l/2 correction factor is Not present.
;
_exptl_crystal_colour colourless
_exptl_crystal_colour_primary colourless
_exptl_crystal_density_diffrn 1.560
_exptl_crystal_description block
_exptl_crystal_F_000 568
_exptl_crystal_size_max 0.12
_exptl_crystal_size_mid 0.11
_exptl_crystal_size_min 0.1
_refine_diff_density_max 1.250
_refine_diff_density_min -0.886
_refine_diff_density_rms 0.122
_refine_ls_extinction_method none
_refine_ls_goodness_of_fit_ref 1.065
_refine_ls_hydrogen_treatment constr
_refine_ls_matrix_type full
_refine_ls_number_parameters 307
_refine_ls_number_reflns 4341
_refine_ls_number_restraints 0
_refine_ls_restrained_S_all 1.065
_refine_ls_R_factor_all 0.0931
_refine_ls_R_factor_gt 0.0691
_refine_ls_shift/su_max 0.000
_refine_ls_shift/su_mean 0.000
_refine_ls_structure_factor_coef Fsqd
_refine_ls_weighting_details 'w=1/[\s^2^(Fo^2^)+(0.0724P)^2^+5.6525P] where P=(Fo^2^+2Fc^2^)/3'
_refine_ls_weighting_scheme calc
_refine_ls_wR_factor_gt 0.1914
_refine_ls_wR_factor_ref 0.2052
_reflns_Friedel_coverage 0.000
_reflns_number_gt 3108
_reflns_number_total 4341
_reflns_threshold_expression 'I > 2\s(I)'
_cod_data_source_file d5ob01801c2.cif
_cod_data_source_block lk-1214-1
_cod_database_code 7160976
_shelx_shelxl_version_number 2018/3
_shelx_space_group_comment
;
The symmetry employed for this shelxl refinement is uniquely defined
by the following loop, which should always be used as a source of
symmetry information in preference to the above space-group names.
They are only intended as comments.
;
_shelx_estimated_absorpt_t_max 0.667
_shelx_estimated_absorpt_t_min 0.620
_olex2_refinement_description
;
1. Fixed Uiso
 At 1.2 times of:
  All C(H) groups
2.a Aromatic/amide H refined with riding coordinates:
 C9(H9), C5(H5), C24(H24), C11(H11), C20(H20), C2(H2), C12(H12), C3(H3),
 C26(H26), C6(H6), C15(H15), C18(H18), C13(H13), C17(H17), C30(H30), C21(H21),
 C27(H27), C14(H14), C28(H28), C29(H29)
;
_olex2_submission_special_instructions 'No special instructions were received'

loop_
_space_group_symop_operation_xyz
'x, y, z'
'-x, -y, -z'

loop_
_atom_site_label
_atom_site_type_symbol
_atom_site_fract_x
_atom_site_fract_y
_atom_site_fract_z
_atom_site_U_iso_or_equiv
_atom_site_adp_type
_atom_site_occupancy
_atom_site_site_symmetry_order
_atom_site_calc_flag
_atom_site_refinement_flags_posn
_atom_site_refinement_flags_adp
_atom_site_refinement_flags_occupancy
_atom_site_disorder_assembly
_atom_site_disorder_group
Br1 Br 1.14698(13) 0.93161(6) 0.88451(7) 0.0602(3) Uani 1 1 d . . . . .
Br2 Br 0.19606(13) -0.04577(6) 0.62852(7) 0.0601(3) Uani 1 1 d . . . . .
N1 N 0.3583(9) 0.4551(5) 0.8680(5) 0.0518(15) Uani 1 1 d . . . . .
C7 C 0.7436(9) 0.4912(5) 0.8773(5) 0.0346(13) Uani 1 1 d . . . . .
C4 C 0.8415(9) 0.5972(5) 0.8794(5) 0.0368(13) Uani 1 1 d . . . . .
C9 C 0.8475(9) 0.4192(5) 0.8785(5) 0.0372(14) Uani 1 1 d . . . . .
H9 H 0.989285 0.442274 0.882439 0.045 Uiso 1 1 calc R U . . .
C8 C 0.5286(9) 0.4689(5) 0.8729(5) 0.0387(14) Uani 1 1 d . . . . .
C10 C 0.7749(10) 0.3103(5) 0.8748(5) 0.0398(14) Uani 1 1 d . . . . .
C5 C 0.7327(10) 0.6752(5) 0.8916(5) 0.0389(14) Uani 1 1 d . . . . .
H5 H 0.594172 0.659459 0.898520 0.047 Uiso 1 1 calc R U . . .
C24 C 0.4891(9) 0.4631(5) 0.6253(5) 0.0382(14) Uani 1 1 d . . . . .
H24 H 0.350032 0.443552 0.629790 0.046 Uiso 1 1 calc R U . . .
C11 C 0.5838(10) 0.2694(5) 0.8923(5) 0.0445(15) Uani 1 1 d . . . . .
H11 H 0.488222 0.312912 0.908475 0.053 Uiso 1 1 calc R U . . .
C20 C 0.5998(11) 0.2087(5) 0.6165(5) 0.0429(15) Uani 1 1 d . . . . .
H20 H 0.740830 0.227871 0.616154 0.051 Uiso 1 1 calc R U . . .
C19 C 0.4886(9) 0.2791(5) 0.6130(5) 0.0390(14) Uani 1 1 d . . . . .
C2 C 1.1353(10) 0.7225(5) 0.8720(5) 0.0420(15) Uani 1 1 d . . . . .
H2 H 1.273724 0.739029 0.865318 0.050 Uiso 1 1 calc R U . . .
C22 C 0.5858(9) 0.3851(5) 0.6139(5) 0.0385(14) Uani 1 1 d . . . . .
C12 C 0.5353(10) 0.1665(6) 0.8859(6) 0.0479(16) Uani 1 1 d . . . . .
H12 H 0.405235 0.140174 0.898271 0.057 Uiso 1 1 calc R U . . .
C3 C 1.0446(10) 0.6222(5) 0.8688(5) 0.0450(16) Uani 1 1 d . . . . .
H3 H 1.121742 0.570159 0.859358 0.054 Uiso 1 1 calc R U . . .
C26 C 0.7473(10) 0.6153(5) 0.6158(5) 0.0438(15) Uani 1 1 d . . . . .
H26 H 0.843300 0.572026 0.598492 0.053 Uiso 1 1 calc R U . . .
C16 C 0.3156(11) 0.0840(5) 0.6198(5) 0.0436(15) Uani 1 1 d . . . . .
C25 C 0.5576(9) 0.5724(5) 0.6321(5) 0.0398(14) Uani 1 1 d . . . . .
C6 C 0.8212(11) 0.7754(6) 0.8940(5) 0.0467(16) Uani 1 1 d . . . . .
H6 H 0.744396 0.827221 0.901735 0.056 Uiso 1 1 calc R U . . .
N2 N 0.9637(9) 0.4083(6) 0.5977(6) 0.0659(19) Uani 1 1 d . . . . .
C1 C 1.0224(10) 0.7978(5) 0.8850(5) 0.0430(15) Uani 1 1 d . . . . .
C15 C 0.9117(10) 0.2443(6) 0.8532(6) 0.0473(16) Uani 1 1 d . . . . .
H15 H 1.043644 0.271869 0.843646 0.057 Uiso 1 1 calc R U . . .
C18 C 0.2814(11) 0.2459(6) 0.6098(6) 0.0526(18) Uani 1 1 d . . . . .
H18 H 0.197891 0.290485 0.605342 0.063 Uiso 1 1 calc R U . . .
C13 C 0.6681(12) 0.0991(6) 0.8622(6) 0.0523(18) Uani 1 1 d . . . . .
H13 H 0.630193 0.027582 0.857339 0.063 Uiso 1 1 calc R U . . .
C23 C 0.7965(11) 0.3994(5) 0.6040(6) 0.0490(17) Uani 1 1 d . . . . .
C17 C 0.1947(11) 0.1486(6) 0.6130(6) 0.0502(17) Uani 1 1 d . . . . .
H17 H 0.053107 0.126886 0.610481 0.060 Uiso 1 1 calc R U . . .
C30 C 0.4187(11) 0.6379(6) 0.6556(5) 0.0473(16) Uani 1 1 d . . . . .
H30 H 0.286805 0.609099 0.664244 0.057 Uiso 1 1 calc R U . . .
C21 C 0.5185(11) 0.1123(6) 0.6204(6) 0.0499(17) Uani 1 1 d . . . . .
H21 H 0.601304 0.066847 0.623526 0.060 Uiso 1 1 calc R U . . .
C27 C 0.7971(12) 0.7205(6) 0.6244(6) 0.0520(18) Uani 1 1 d . . . . .
H27 H 0.926545 0.748519 0.612515 0.062 Uiso 1 1 calc R U . . .
C14 C 0.8602(11) 0.1400(6) 0.8455(6) 0.0519(18) Uani 1 1 d . . . . .
H14 H 0.954875 0.095899 0.828881 0.062 Uiso 1 1 calc R U . . .
C28 C 0.6579(12) 0.7861(6) 0.6506(6) 0.0546(18) Uani 1 1 d . . . . .
H28 H 0.692409 0.858564 0.657337 0.066 Uiso 1 1 calc R U . . .
C29 C 0.4700(12) 0.7434(6) 0.6663(6) 0.0566(19) Uani 1 1 d . . . . .
H29 H 0.374811 0.787167 0.684787 0.068 Uiso 1 1 calc R U . . .

loop_
_atom_site_aniso_label
_atom_site_aniso_U_11
_atom_site_aniso_U_22
_atom_site_aniso_U_33
_atom_site_aniso_U_23
_atom_site_aniso_U_13
_atom_site_aniso_U_12
Br1 0.0707(6) 0.0351(4) 0.0854(6) 0.0386(4) 0.0212(4) 0.0085(4)
Br2 0.0680(6) 0.0420(4) 0.0813(6) 0.0419(4) 0.0101(4) 0.0050(4)
N1 0.035(3) 0.047(3) 0.086(4) 0.041(3) 0.012(3) 0.013(3)
C7 0.030(3) 0.033(3) 0.049(3) 0.026(3) 0.008(2) 0.007(2)
C4 0.034(3) 0.033(3) 0.050(3) 0.026(3) 0.007(3) 0.007(3)
C9 0.029(3) 0.035(3) 0.054(4) 0.027(3) 0.007(2) 0.007(3)
C8 0.035(4) 0.033(3) 0.060(4) 0.030(3) 0.012(3) 0.014(3)
C10 0.042(3) 0.032(3) 0.055(4) 0.026(3) 0.009(3) 0.014(3)
C5 0.042(3) 0.026(3) 0.055(4) 0.023(3) 0.007(3) 0.012(3)
C24 0.032(3) 0.036(3) 0.053(4) 0.027(3) 0.008(3) 0.007(3)
C11 0.045(4) 0.035(3) 0.061(4) 0.029(3) 0.011(3) 0.011(3)
C20 0.060(4) 0.029(3) 0.049(4) 0.025(3) 0.015(3) 0.012(3)
C19 0.039(3) 0.035(3) 0.051(4) 0.027(3) 0.006(3) 0.010(3)
C2 0.035(3) 0.030(3) 0.067(4) 0.029(3) 0.010(3) 0.005(3)
C22 0.030(3) 0.040(3) 0.052(4) 0.028(3) 0.007(3) 0.008(3)
C12 0.035(3) 0.045(4) 0.068(4) 0.031(3) 0.015(3) 0.006(3)
C3 0.043(4) 0.036(3) 0.065(4) 0.030(3) 0.012(3) 0.013(3)
C26 0.038(3) 0.039(3) 0.061(4) 0.030(3) 0.008(3) 0.008(3)
C16 0.055(4) 0.030(3) 0.051(4) 0.027(3) 0.006(3) 0.004(3)
C25 0.037(3) 0.036(3) 0.053(4) 0.026(3) 0.006(3) 0.011(3)
C6 0.053(4) 0.042(4) 0.059(4) 0.031(3) 0.013(3) 0.023(3)
N2 0.033(3) 0.062(4) 0.126(6) 0.060(4) 0.022(3) 0.020(3)
C1 0.044(4) 0.032(3) 0.055(4) 0.026(3) 0.007(3) 0.002(3)
C15 0.041(4) 0.041(4) 0.070(4) 0.033(3) 0.010(3) 0.014(3)
C18 0.042(4) 0.048(4) 0.085(5) 0.045(4) 0.014(3) 0.015(3)
C13 0.063(5) 0.033(3) 0.072(5) 0.034(3) 0.010(4) 0.012(3)
C23 0.049(4) 0.030(3) 0.074(5) 0.031(3) 0.008(3) 0.008(3)
C17 0.041(4) 0.040(4) 0.076(5) 0.035(4) 0.007(3) 0.005(3)
C30 0.045(4) 0.043(4) 0.065(4) 0.031(3) 0.010(3) 0.017(3)
C21 0.051(4) 0.043(4) 0.067(4) 0.034(3) 0.007(3) 0.013(3)
C27 0.061(5) 0.036(4) 0.057(4) 0.027(3) 0.000(3) -0.003(3)
C14 0.056(4) 0.037(4) 0.075(5) 0.032(3) 0.009(3) 0.023(3)
C28 0.071(5) 0.030(3) 0.065(4) 0.025(3) 0.007(4) 0.011(3)
C29 0.066(5) 0.044(4) 0.071(5) 0.032(4) 0.013(4) 0.024(4)

loop_
_atom_type_symbol
_atom_type_description
_atom_type_scat_dispersion_real
_atom_type_scat_dispersion_imag
_atom_type_scat_source
C C 0.0181 0.0091 'International Tables Vol C Tables 4.2.6.8 and 6.1.1.4'
H H 0.0000 0.0000 'International Tables Vol C Tables 4.2.6.8 and 6.1.1.4'
Br Br -0.6763 1.2805 'International Tables Vol C Tables 4.2.6.8 and 6.1.1.4'
N N 0.0311 0.0180 'International Tables Vol C Tables 4.2.6.8 and 6.1.1.4'

loop_
_geom_angle_atom_site_label_1
_geom_angle_atom_site_label_2
_geom_angle_atom_site_label_3
_geom_angle
_geom_angle_site_symmetry_1
_geom_angle_site_symmetry_3
_geom_angle_publ_flag
C9 C7 C4 123.0(6) . . ?
C9 C7 C8 121.7(6) . . ?
C8 C7 C4 115.3(5) . . ?
C5 C4 C7 120.8(6) . . ?
C5 C4 C3 117.8(6) . . ?
C3 C4 C7 121.4(5) . . ?
C7 C9 H9 115.0 . . ?
C7 C9 C10 130.1(6) . . ?
C10 C9 H9 115.0 . . ?
N1 C8 C7 176.7(7) . . ?
C11 C10 C9 125.7(5) . . ?
C15 C10 C9 116.2(6) . . ?
C15 C10 C11 118.1(6) . . ?
C4 C5 H5 119.0 . . ?
C6 C5 C4 121.9(6) . . ?
C6 C5 H5 119.0 . . ?
C22 C24 H24 114.0 . . ?
C22 C24 C25 132.0(6) . . ?
C25 C24 H24 114.0 . . ?
C10 C11 H11 120.1 . . ?
C12 C11 C10 119.7(6) . . ?
C12 C11 H11 120.1 . . ?
C19 C20 H20 118.0 . . ?
C21 C20 H20 118.0 . . ?
C21 C20 C19 123.9(7) . . ?
C20 C19 C22 121.7(6) . . ?
C20 C19 C18 116.2(6) . . ?
C18 C19 C22 122.1(5) . . ?
C3 C2 H2 120.2 . . ?
C1 C2 H2 120.2 . . ?
C1 C2 C3 119.5(6) . . ?
C24 C22 C19 123.7(6) . . ?
C24 C22 C23 121.8(6) . . ?
C23 C22 C19 114.5(5) . . ?
C11 C12 H12 118.6 . . ?
C11 C12 C13 122.7(7) . . ?
C13 C12 H12 118.6 . . ?
C4 C3 H3 119.6 . . ?
C2 C3 C4 120.8(6) . . ?
C2 C3 H3 119.6 . . ?
C25 C26 H26 119.7 . . ?
C27 C26 H26 119.7 . . ?
C27 C26 C25 120.6(6) . . ?
C17 C16 Br2 119.0(5) . . ?
C21 C16 Br2 120.0(5) . . ?
C21 C16 C17 121.0(6) . . ?
C26 C25 C24 125.3(6) . . ?
C26 C25 C30 118.0(6) . . ?
C30 C25 C24 116.7(6) . . ?
C5 C6 H6 120.7 . . ?
C1 C6 C5 118.5(6) . . ?
C1 C6 H6 120.7 . . ?
C2 C1 Br1 118.7(5) . . ?
C6 C1 Br1 119.8(5) . . ?
C6 C1 C2 121.4(6) . . ?
C10 C15 H15 119.2 . . ?
C14 C15 C10 121.6(7) . . ?
C14 C15 H15 119.2 . . ?
C19 C18 H18 119.4 . . ?
C17 C18 C19 121.2(6) . . ?
C17 C18 H18 119.4 . . ?
C12 C13 H13 121.1 . . ?
C12 C13 C14 117.8(6) . . ?
C14 C13 H13 121.1 . . ?
N2 C23 C22 177.6(8) . . ?
C16 C17 C18 119.5(6) . . ?
C16 C17 H17 120.2 . . ?
C18 C17 H17 120.2 . . ?
C25 C30 H30 119.4 . . ?
C29 C30 C25 121.2(7) . . ?
C29 C30 H30 119.4 . . ?
C20 C21 H21 120.9 . . ?
C16 C21 C20 118.1(6) . . ?
C16 C21 H21 120.9 . . ?
C26 C27 H27 119.7 . . ?
C26 C27 C28 120.5(7) . . ?
C28 C27 H27 119.7 . . ?
C15 C14 C13 120.0(6) . . ?
C15 C14 H14 120.0 . . ?
C13 C14 H14 120.0 . . ?
C27 C28 H28 120.6 . . ?
C29 C28 C27 118.8(7) . . ?
C29 C28 H28 120.6 . . ?
C30 C29 C28 120.8(7) . . ?
C30 C29 H29 119.6 . . ?
C28 C29 H29 119.6 . . ?

loop_
_geom_bond_atom_site_label_1
_geom_bond_atom_site_label_2
_geom_bond_distance
_geom_bond_site_symmetry_2
_geom_bond_publ_flag
Br1 C1 1.895(7) . ?
Br2 C16 1.896(6) . ?
N1 C8 1.137(8) . ?
C7 C4 1.483(9) . ?
C7 C9 1.355(8) . ?
C7 C8 1.436(8) . ?
C4 C5 1.396(8) . ?
C4 C3 1.398(9) . ?
C9 H9 0.9500 . ?
C9 C10 1.477(9) . ?
C10 C11 1.400(10) . ?
C10 C15 1.396(9) . ?
C5 H5 0.9500 . ?
C5 C6 1.393(9) . ?
C24 H24 0.9500 . ?
C24 C22 1.341(9) . ?
C24 C25 1.460(9) . ?
C11 H11 0.9500 . ?
C11 C12 1.367(10) . ?
C20 H20 0.9500 . ?
C20 C19 1.381(9) . ?
C20 C21 1.377(9) . ?
C19 C22 1.490(9) . ?
C19 C18 1.393(10) . ?
C2 H2 0.9500 . ?
C2 C3 1.391(9) . ?
C2 C1 1.382(9) . ?
C22 C23 1.439(9) . ?
C12 H12 0.9500 . ?
C12 C13 1.385(10) . ?
C3 H3 0.9500 . ?
C26 H26 0.9500 . ?
C26 C25 1.394(9) . ?
C26 C27 1.386(10) . ?
C16 C17 1.378(9) . ?
C16 C21 1.365(10) . ?
C25 C30 1.402(9) . ?
C6 H6 0.9500 . ?
C6 C1 1.376(10) . ?
N2 C23 1.140(9) . ?
C15 H15 0.9500 . ?
C15 C14 1.379(10) . ?
C18 H18 0.9500 . ?
C18 C17 1.391(10) . ?
C13 H13 0.9500 . ?
C13 C14 1.401(11) . ?
C17 H17 0.9500 . ?
C30 H30 0.9500 . ?
C30 C29 1.377(10) . ?
C21 H21 0.9500 . ?
C27 H27 0.9500 . ?
C27 C28 1.403(11) . ?
C14 H14 0.9500 . ?
C28 H28 0.9500 . ?
C28 C29 1.379(11) . ?
C29 H29 0.9500 . ?

loop_
_geom_torsion_atom_site_label_1
_geom_torsion_atom_site_label_2
_geom_torsion_atom_site_label_3
_geom_torsion_atom_site_label_4
_geom_torsion
_geom_torsion_site_symmetry_1
_geom_torsion_site_symmetry_2
_geom_torsion_site_symmetry_3
_geom_torsion_site_symmetry_4
_geom_torsion_publ_flag
Br2 C16 C17 C18 178.0(6) . . . . ?
Br2 C16 C21 C20 -178.5(5) . . . . ?
C7 C4 C5 C6 179.9(6) . . . . ?
C7 C4 C3 C2 -179.3(6) . . . . ?
C7 C9 C10 C11 -15.3(11) . . . . ?
C7 C9 C10 C15 165.7(7) . . . . ?
C4 C7 C9 C10 -178.7(6) . . . . ?
C4 C5 C6 C1 -0.6(10) . . . . ?
C9 C7 C4 C5 -171.6(6) . . . . ?
C9 C7 C4 C3 8.7(10) . . . . ?
C9 C10 C11 C12 179.7(7) . . . . ?
C9 C10 C15 C14 -178.6(7) . . . . ?
C8 C7 C4 C5 8.9(9) . . . . ?
C8 C7 C4 C3 -170.8(6) . . . . ?
C8 C7 C9 C10 0.8(11) . . . . ?
C10 C11 C12 C13 -0.3(11) . . . . ?
C10 C15 C14 C13 -1.7(11) . . . . ?
C5 C4 C3 C2 0.9(10) . . . . ?
C5 C6 C1 Br1 178.5(5) . . . . ?
C5 C6 C1 C2 1.1(10) . . . . ?
C24 C25 C30 C29 178.4(6) . . . . ?
C11 C10 C15 C14 2.2(11) . . . . ?
C11 C12 C13 C14 0.8(11) . . . . ?
C20 C19 C22 C24 -170.2(6) . . . . ?
C20 C19 C22 C23 8.3(9) . . . . ?
C20 C19 C18 C17 1.7(11) . . . . ?
C19 C20 C21 C16 0.7(11) . . . . ?
C19 C18 C17 C16 0.2(12) . . . . ?
C22 C24 C25 C26 7.9(12) . . . . ?
C22 C24 C25 C30 -173.2(7) . . . . ?
C22 C19 C18 C17 -177.5(7) . . . . ?
C12 C13 C14 C15 0.2(11) . . . . ?
C3 C4 C5 C6 -0.4(10) . . . . ?
C3 C2 C1 Br1 -178.0(5) . . . . ?
C3 C2 C1 C6 -0.5(11) . . . . ?
C26 C25 C30 C29 -2.6(10) . . . . ?
C26 C27 C28 C29 -0.7(11) . . . . ?
C25 C24 C22 C19 177.4(6) . . . . ?
C25 C24 C22 C23 -1.1(11) . . . . ?
C25 C26 C27 C28 0.5(11) . . . . ?
C25 C30 C29 C28 2.3(12) . . . . ?
C1 C2 C3 C4 -0.5(10) . . . . ?
C15 C10 C11 C12 -1.2(10) . . . . ?
C18 C19 C22 C24 8.9(10) . . . . ?
C18 C19 C22 C23 -172.5(7) . . . . ?
C17 C16 C21 C20 1.5(11) . . . . ?
C21 C20 C19 C22 177.0(6) . . . . ?
C21 C20 C19 C18 -2.2(10) . . . . ?
C21 C16 C17 C18 -1.9(11) . . . . ?
C27 C26 C25 C24 -179.9(6) . . . . ?
C27 C26 C25 C30 1.2(10) . . . . ?
C27 C28 C29 C30 -0.6(12) . . . . ?
